data_4102563
loop_
_publ_author_name
'Youguo Shi'
'Yanfeng Guo'
'Shan Yu'
'Masao Arai'
'Akira Sato'
'Alexei A. Belik'
'Kazunari Yamaura'
'Eiji Takayama-Muromachi'

_publ_section_title
;
 Crystal Growth and Structure and Magnetic Properties of the 5d Oxide
 Ca3LiOsO6: Extended Superexchange Magnetic Interaction in Oxide
;
_journal_name_full 'Journal of the American Chemical Society'
_journal_page_first 8474
_journal_page_last 8483
_journal_paper_doi 10.1021/ja102606q
_journal_volume 132
_journal_year 2010
_chemical_formula_sum 'Ca3 Li O6 Os'
_chemical_formula_weight 413.38
_chemical_name_systematic
;
 ?
;
_space_group_IT_number 167
_symmetry_cell_setting hexagonal
_symmetry_space_group_name_Hall '-R 3 2"c'
_symmetry_space_group_name_H-M 'R -3 c :H'
_atom_sites_solution_primary direct
_atom_sites_solution_secondary difmap
_audit_creation_method SHELXL-97
_cell_angle_alpha 90.00
_cell_angle_beta 90.00
_cell_angle_gamma 120.00
_cell_formula_units_Z 6
_cell_length_a 9.2738(2)
_cell_length_b 9.2738(2)
_cell_length_c 10.7801(4)
_cell_measurement_reflns_used 569
_cell_measurement_temperature 290
_cell_measurement_theta_max 40.46
_cell_measurement_theta_min 3.61
_cell_volume 802.91(4)
_computing_structure_refinement 'SHELXL-97 (Sheldrick, 1997)'
_diffrn_ambient_temperature 290
_diffrn_detector_area_resol_mean ' '
_diffrn_measured_fraction_theta_full 0.998
_diffrn_measured_fraction_theta_max 0.998
_diffrn_measurement_device_type '. '
_diffrn_measurement_method ' '
_diffrn_radiation_monochromator graphite
_diffrn_radiation_source 'fine-focus sealed tube'
_diffrn_radiation_type MoK\a
_diffrn_radiation_wavelength 0.71073
_diffrn_reflns_av_R_equivalents 0.0459
_diffrn_reflns_av_sigmaI/netI 0.0221
_diffrn_reflns_limit_h_max 16
_diffrn_reflns_limit_h_min -16
_diffrn_reflns_limit_k_max 16
_diffrn_reflns_limit_k_min -13
_diffrn_reflns_limit_l_max 19
_diffrn_reflns_limit_l_min -19
_diffrn_reflns_number 5487
_diffrn_reflns_theta_full 40.46
_diffrn_reflns_theta_max 40.46
_diffrn_reflns_theta_min 4.40
_diffrn_standards_decay_% ' '
_diffrn_standards_interval_count ' '
_diffrn_standards_interval_time ' '
_diffrn_standards_number ' '
_exptl_absorpt_coefficient_mu 26.653
_exptl_absorpt_correction_T_max 0.1180
_exptl_absorpt_correction_T_min 0.0280
_exptl_absorpt_correction_type empirical
_exptl_absorpt_process_details SADABS
_exptl_crystal_colour black
_exptl_crystal_density_diffrn 5.130
_exptl_crystal_density_method 'not measured'
_exptl_crystal_description 'hexagonal rod'
_exptl_crystal_F_000 1122
_exptl_crystal_size_max 0.16
_exptl_crystal_size_mid 0.10
_exptl_crystal_size_min 0.10
_refine_diff_density_max 4.933
_refine_diff_density_min -2.079
_refine_diff_density_rms 0.350
_refine_ls_extinction_coef 0.0048(3)
_refine_ls_extinction_expression Fc^*^=kFc[1+0.001xFc^2^\l^3^/sin(2\q)]^-1/4^
_refine_ls_extinction_method SHELXL
_refine_ls_goodness_of_fit_ref 1.218
_refine_ls_hydrogen_treatment none
_refine_ls_matrix_type full
_refine_ls_number_parameters 20
_refine_ls_number_reflns 569
_refine_ls_number_restraints 0
_refine_ls_restrained_S_all 1.218
_refine_ls_R_factor_all 0.0224
_refine_ls_R_factor_gt 0.0218
_refine_ls_shift/su_max 0.000
_refine_ls_shift/su_mean 0.000
_refine_ls_structure_factor_coef Fsqd
_refine_ls_weighting_details 'calc w=1/[\s^2^(Fo^2^)+(0.0307P)^2^+3.6686P] where P=(Fo^2^+2Fc^2^)/3'
_refine_ls_weighting_scheme calc
_refine_ls_wR_factor_gt 0.0584
_refine_ls_wR_factor_ref 0.0590
_reflns_number_gt 557
_reflns_number_total 569
_reflns_threshold_expression >2sigma(I)
_cod_data_source_file ja102606q_si_001.cif
_cod_data_source_block closo2
_cod_depositor_comments
;
The following automatic conversions were performed:

'_symmetry_cell_setting' value 'HEXAGONAL' changed to 'hexagonal'
according to the built-in table from CIF Core dictionary named
'cif_core.dic' version 2.4.1 from 2010-06-29.

Automatic conversion script
Id: cif_fix_values 1715 2011-07-08 13:25:40Z adriana 
;
_cod_original_sg_symbol_H-M 'R -3 c'
_cod_database_code 4102563

loop_
_symmetry_equiv_pos_as_xyz
'x, y, z'
'-y, x-y, z'
'-x+y, -x, z'
'y, x, -z+1/2'
'x-y, -y, -z+1/2'
'-x, -x+y, -z+1/2'
'x+2/3, y+1/3, z+1/3'
'-y+2/3, x-y+1/3, z+1/3'
'-x+y+2/3, -x+1/3, z+1/3'
'y+2/3, x+1/3, -z+5/6'
'x-y+2/3, -y+1/3, -z+5/6'
'-x+2/3, -x+y+1/3, -z+5/6'
'x+1/3, y+2/3, z+2/3'
'-y+1/3, x-y+2/3, z+2/3'
'-x+y+1/3, -x+2/3, z+2/3'
'y+1/3, x+2/3, -z+7/6'
'x-y+1/3, -y+2/3, -z+7/6'
'-x+1/3, -x+y+2/3, -z+7/6'
'-x, -y, -z'
'y, -x+y, -z'
'x-y, x, -z'
'-y, -x, z-1/2'
'-x+y, y, z-1/2'
'x, x-y, z-1/2'
'-x+2/3, -y+1/3, -z+1/3'
'y+2/3, -x+y+1/3, -z+1/3'
'x-y+2/3, x+1/3, -z+1/3'
'-y+2/3, -x+1/3, z-1/6'
'-x+y+2/3, y+1/3, z-1/6'
'x+2/3, x-y+1/3, z-1/6'
'-x+1/3, -y+2/3, -z+2/3'
'y+1/3, -x+y+2/3, -z+2/3'
'x-y+1/3, x+2/3, -z+2/3'
'-y+1/3, -x+2/3, z+1/6'
'-x+y+1/3, y+2/3, z+1/6'
'x+1/3, x-y+2/3, z+1/6'

loop_
_atom_site_label
_atom_site_type_symbol
_atom_site_fract_x
_atom_site_fract_y
_atom_site_fract_z
_atom_site_U_iso_or_equiv
_atom_site_adp_type
_atom_site_occupancy
_atom_site_symmetry_multiplicity
_atom_site_calc_flag
_atom_site_refinement_flags
Os Os 0.0000 0.0000 0.0000 0.00792(9) Uani 1 6 d S
Ca Ca 0.64570(6) 0.0000 0.2500 0.01067(12) Uani 1 2 d S
O O 0.0277(2) 0.8442(2) 0.39427(16) 0.0128(3) Uani 1 1 d .
Li Li 0.0000 0.0000 0.2500 0.025(4) Uani 1 6 d S

loop_
_atom_site_aniso_label
_atom_site_aniso_U_11
_atom_site_aniso_U_22
_atom_site_aniso_U_33
_atom_site_aniso_U_23
_atom_site_aniso_U_13
_atom_site_aniso_U_12
Os 0.00836(10) 0.00836(10) 0.00704(12) 0.000 0.000 0.00418(5)
Ca 0.01129(17) 0.0110(2) 0.0096(2) -0.00087(15) -0.00043(7) 0.00551(11)
O 0.0162(6) 0.0120(6) 0.0114(6) -0.0025(5) 0.0001(5) 0.0080(5)
Li 0.028(7) 0.028(7) 0.019(9) 0.000 0.000 0.014(3)

loop_
_atom_type_symbol
_atom_type_description
_atom_type_scat_dispersion_real
_atom_type_scat_dispersion_imag
_atom_type_scat_source
Li Li -0.0003 0.0001 'International Tables Vol C Tables 4.2.6.8 and 6.1.1.4'
O O 0.0106 0.0060 'International Tables Vol C Tables 4.2.6.8 and 6.1.1.4'
Ca Ca 0.2262 0.3064 'International Tables Vol C Tables 4.2.6.8 and 6.1.1.4'
Os Os -1.2165 7.6030 'International Tables Vol C Tables 4.2.6.8 and 6.1.1.4'

loop_
_geom_angle_atom_site_label_1
_geom_angle_atom_site_label_2
_geom_angle_atom_site_label_3
_geom_angle
_geom_angle_site_symmetry_1
_geom_angle_site_symmetry_3
O Os O 180.00(13) 23_445 5_665
O Os O 89.46(7) 23_445 24_565
O Os O 90.54(7) 5_665 24_565
O Os O 89.46(7) 23_445 22_655
O Os O 90.54(7) 5_665 22_655
O Os O 89.46(7) 24_565 22_655
O Os O 90.54(7) 23_445 4_455
O Os O 89.46(7) 5_665 4_455
O Os O 90.54(7) 24_565 4_455
O Os O 180.00(10) 22_655 4_455
O Os O 90.54(7) 23_445 6_545
O Os O 89.46(7) 5_665 6_545
O Os O 180.00(12) 24_565 6_545
O Os O 90.54(7) 22_655 6_545
O Os O 89.46(7) 4_455 6_545
O Os Li 54.36(5) 23_445 19
O Os Li 125.64(5) 5_665 19
O Os Li 54.36(5) 24_565 19
O Os Li 54.36(5) 22_655 19
O Os Li 125.64(5) 4_455 19
O Os Li 125.64(5) 6_545 19
O Os Li 125.64(5) 23_445 .
O Os Li 54.36(5) 5_665 .
O Os Li 125.64(5) 24_565 .
O Os Li 125.64(5) 22_655 .
O Os Li 54.36(5) 4_455 .
O Os Li 54.36(5) 6_545 .
Li Os Li 180.0 19 .
O Os Ca 127.73(5) 23_445 27_445
O Os Ca 52.27(5) 5_665 27_445
O Os Ca 119.88(5) 24_565 27_445
O Os Ca 52.52(5) 22_655 27_445
O Os Ca 127.48(5) 4_455 27_445
O Os Ca 60.12(5) 6_545 27_445
Li Os Ca 106.677(2) 19 27_445
Li Os Ca 73.323(2) . 27_445
O Os Ca 52.27(5) 23_445 15_554
O Os Ca 127.73(5) 5_665 15_554
O Os Ca 60.12(5) 24_565 15_554
O Os Ca 127.48(5) 22_655 15_554
O Os Ca 52.52(5) 4_455 15_554
O Os Ca 119.88(5) 6_545 15_554
Li Os Ca 73.323(2) 19 15_554
Li Os Ca 106.677(2) . 15_554
Ca Os Ca 180.000(18) 27_445 15_554
O Os Ca 127.48(5) 23_445 14_544
O Os Ca 52.52(5) 5_665 14_544
O Os Ca 52.27(5) 24_565 14_544
O Os Ca 60.12(5) 22_655 14_544
O Os Ca 119.88(5) 4_455 14_544
O Os Ca 127.73(5) 6_545 14_544
Li Os Ca 73.323(2) 19 14_544
Li Os Ca 106.677(2) . 14_544
Ca Os Ca 67.884(1) 27_445 14_544
Ca Os Ca 112.116(1) 15_554 14_544
O Os Ca 52.52(5) 23_445 26_455
O Os Ca 127.48(5) 5_665 26_455
O Os Ca 127.73(5) 24_565 26_455
O Os Ca 119.88(5) 22_655 26_455
O Os Ca 60.12(5) 4_455 26_455
O Os Ca 52.27(5) 6_545 26_455
Li Os Ca 106.677(2) 19 26_455
Li Os Ca 73.323(2) . 26_455
Ca Os Ca 112.116(1) 27_445 26_455
Ca Os Ca 67.884(1) 15_554 26_455
Ca Os Ca 180.000(19) 14_544 26_455
O Ca O 85.09(9) 3 4
O Ca O 95.40(6) 3 28_655
O Ca O 76.91(7) 4 28_655
O Ca O 76.91(7) 3 33_645
O Ca O 95.40(6) 4 33_645
O Ca O 169.69(8) 28_655 33_645
O Ca O 136.65(3) 3 14_654
O Ca O 73.86(7) 4 14_654
O Ca O 115.29(6) 28_655 14_654
O Ca O 68.14(7) 33_645 14_654
O Ca O 73.86(7) 3 12_545
O Ca O 136.65(3) 4 12_545
O Ca O 68.14(7) 28_655 12_545
O Ca O 115.29(6) 33_645 12_545
O Ca O 144.51(8) 14_654 12_545
O Ca O 121.15(3) 3 31
O Ca O 137.29(6) 4 31
O Ca O 126.88(2) 28_655 31
O Ca O 63.43(7) 33_645 31
O Ca O 64.00(7) 14_654 31
O Ca O 85.43(6) 12_545 31
O Ca O 137.29(6) 3 29_445
O Ca O 121.15(3) 4 29_445
O Ca O 63.43(7) 28_655 29_445
O Ca O 126.88(2) 33_645 29_445
O Ca O 85.43(6) 14_654 29_445
O Ca O 64.00(7) 12_545 29_445
O Ca O 63.62(7) 31 29_445
O Ca Os 115.35(4) 3 16_544
O Ca Os 102.00(4) 4 16_544
O Ca Os 149.14(4) 28_655 16_544
O Ca Os 38.66(4) 33_645 16_544
O Ca Os 38.66(4) 14_654 16_544
O Ca Os 121.19(4) 12_545 16_544
O Ca Os 38.19(3) 31 16_544
O Ca Os 93.00(4) 29_445 16_544
O Ca Os 102.00(4) 3 7
O Ca Os 115.35(4) 4 7
O Ca Os 38.66(4) 28_655 7
O Ca Os 149.14(4) 33_645 7
O Ca Os 121.19(4) 14_654 7
O Ca Os 38.66(4) 12_545 7
O Ca Os 93.00(4) 31 7
O Ca Os 38.19(3) 29_445 7
Os Ca Os 128.858(19) 16_544 7
O Ca Li 42.54(4) 3 1_655
O Ca Li 42.54(4) 4 1_655
O Ca Li 84.84(4) 28_655 1_655
O Ca Li 84.84(4) 33_645 1_655
O Ca Li 107.74(4) 14_654 1_655
O Ca Li 107.74(4) 12_545 1_655
O Ca Li 148.19(4) 31 1_655
O Ca Li 148.19(4) 29_445 1_655
Os Ca Li 115.571(10) 16_544 1_655
Os Ca Li 115.572(10) 7 1_655
O Ca Ca 85.93(5) 3 26
O Ca Ca 51.58(4) 4 26
O Ca Ca 128.24(4) 28_655 26
O Ca Ca 45.30(4) 33_645 26
O Ca Ca 51.26(4) 14_654 26
O Ca Ca 155.81(4) 12_545 26
O Ca Ca 94.11(3) 31 26
O Ca Ca 136.64(3) 29_445 26
Os Ca Ca 56.057(1) 16_544 26
Os Ca Ca 164.590(8) 7 26
Li Ca Ca 61.970(7) 1_655 26
Os O Li 80.02(6) 4_565 1_565
Os O Ca 166.40(9) 4_565 2
Li O Ca 92.51(6) 1_565 2
Os O Ca 89.07(6) 4_565 32_565
Li O Ca 95.96(7) 1_565 32_565
Ca O Ca 103.09(7) 2 32_565
Os O Ca 88.82(6) 4_565 9_565
Li O Ca 167.41(8) 1_565 9_565
Ca O Ca 97.23(6) 2 9_565
Ca O Ca 89.60(6) 32_565 9_565
Os O Ca 81.69(6) 4_565 31
Li O Ca 88.83(6) 1_565 31
Ca O Ca 86.84(5) 2 31
Ca O Ca 168.72(7) 32_565 31
Ca O Ca 83.78(5) 9_565 31
O Li O 149.02(9) 2_665 6_545
O Li O 127.71(9) 2_665 4_455
O Li O 76.49(6) 6_545 4_455
O Li O 89.90(8) 2_665 5_665
O Li O 76.49(6) 6_545 5_665
O Li O 76.49(6) 4_455 5_665
O Li O 76.49(6) 2_665 1_545
O Li O 89.90(8) 6_545 1_545
O Li O 149.02(9) 4_455 1_545
O Li O 127.71(9) 5_665 1_545
O Li O 76.49(6) 2_665 3_455
O Li O 127.71(9) 6_545 3_455
O Li O 89.90(8) 4_455 3_455
O Li O 149.02(9) 5_665 3_455
O Li O 76.49(6) 1_545 3_455
O Li Os 45.62(4) 2_665 4
O Li Os 134.38(4) 6_545 4
O Li Os 134.38(4) 4_455 4
O Li Os 134.38(4) 5_665 4
O Li Os 45.62(4) 1_545 4
O Li Os 45.62(4) 3_455 4
O Li Os 134.38(4) 2_665 .
O Li Os 45.62(4) 6_545 .
O Li Os 45.62(4) 4_455 .
O Li Os 45.62(4) 5_665 .
O Li Os 134.38(4) 1_545 .
O Li Os 134.38(4) 3_455 .
Os Li Os 180.0 4 .
O Li Ca 44.95(4) 2_665 3_665
O Li Ca 116.14(5) 6_545 3_665
O Li Ca 105.49(5) 4_455 3_665
O Li Ca 44.95(4) 5_665 3_665
O Li Ca 105.49(5) 1_545 3_665
O Li Ca 116.14(5) 3_455 3_665
Os Li Ca 90.0 4 3_665
Os Li Ca 90.0 . 3_665
O Li Ca 105.49(5) 2_665 1_455
O Li Ca 105.49(5) 6_545 1_455
O Li Ca 44.95(4) 4_455 1_455
O Li Ca 116.14(5) 5_665 1_455
O Li Ca 116.14(5) 1_545 1_455
O Li Ca 44.95(4) 3_455 1_455
Os Li Ca 90.0 4 1_455
Os Li Ca 90.0 . 1_455
Ca Li Ca 120.0 3_665 1_455
O Li Ca 116.14(5) 2_665 2_545
O Li Ca 44.95(4) 6_545 2_545
O Li Ca 116.14(5) 4_455 2_545
O Li Ca 105.49(4) 5_665 2_545
O Li Ca 44.95(4) 1_545 2_545
O Li Ca 105.49(5) 3_455 2_545
Os Li Ca 90.0 4 2_545
Os Li Ca 90.0 . 2_545
Ca Li Ca 120.0 3_665 2_545
Ca Li Ca 120.0 1_455 2_545
O Li Ca 44.79(5) 2_665 33_445
O Li Ca 163.89(4) 6_545 33_445
O Li Ca 87.42(4) 4_455 33_445
O Li Ca 99.36(4) 5_665 33_445
O Li Ca 104.57(4) 1_545 33_445
O Li Ca 51.68(5) 3_455 33_445
Os Li Ca 59.073(2) 4 33_445
Os Li Ca 120.927(2) . 33_445
Ca Li Ca 67.261(9) 3_665 33_445
Ca Li Ca 61.970(7) 1_455 33_445
Ca Li Ca 148.922(3) 2_545 33_445

loop_
_geom_bond_atom_site_label_1
_geom_bond_atom_site_label_2
_geom_bond_distance
_geom_bond_site_symmetry_2
Os O 1.9559(16) 23_445
Os O 1.9559(16) 5_665
Os O 1.9559(16) 24_565
Os O 1.9559(16) 22_655
Os O 1.9559(16) 4_455
Os O 1.9559(16) 6_545
Os Li 2.6950(1) 19
Os Li 2.6950(1) .
Os Ca 3.1304(3) 27_445
Os Ca 3.1304(3) 15_554
Os Ca 3.1305(3) 14_544
Os Ca 3.1305(3) 26_455
Ca O 2.3236(17) 3
Ca O 2.3236(17) 4
Ca O 2.4762(18) 28_655
Ca O 2.4762(18) 33_645
Ca O 2.4848(17) 14_654
Ca O 2.4849(17) 12_545
Ca O 2.7430(18) 31
Ca O 2.7431(18) 29_445
Ca Os 3.1305(3) 16_544
Ca Os 3.1305(3) 7
Ca Li 3.2857(6) 1_655
Ca Ca 3.4958(2) 26
O Os 1.9559(16) 4_565
O Li 2.2237(17) 1_565
O Ca 2.3236(17) 2
O Ca 2.4762(18) 32_565
O Ca 2.4848(17) 9_565
O Ca 2.7430(18) 31
Li O 2.2237(17) 2_665
Li O 2.2237(17) 6_545
Li O 2.2237(17) 4_455
Li O 2.2237(17) 5_665
Li O 2.2237(17) 1_545
Li O 2.2237(17) 3_455
Li Os 2.6950(1) 4
Li Ca 3.2857(6) 3_665
Li Ca 3.2857(6) 1_455
Li Ca 3.2857(6) 2_545
Li Ca 3.4958(2) 33_445
